data_7021213
loop_
_publ_author_name
'C\'esar, Vincent'
'Barthes, C\'ecile'
'Farr\'e, Yoann C'
'Cuisiat, St\'ephane V'
'Vacher, Bernard Y.'
'Brousses, R\'emy'
'Lugan, No\"el'
'Lavigne, Guy'

_publ_section_title
;
 Anionic and zwitterionic copper(i) complexes incorporating an anionic
 N-heterocyclic carbene decorated with a malonate backbone: synthesis,
 structure and catalytic applications.
;
_journal_issue 20
_journal_name_full 'Dalton transactions (Cambridge, England : 2003)'
_journal_page_first 7373
_journal_page_last 7385
_journal_paper_doi 10.1039/c3dt32919d
_journal_volume 42
_journal_year 2013
_chemical_compound_source 'synthesis as described'
_chemical_formula_moiety 'C38 H53 Cu N4 O2'
_chemical_formula_sum 'C38 H53 Cu N4 O2'
_chemical_formula_weight 661.39
_chemical_name_systematic
;
?
;
_space_group_crystal_system orthorhombic
_space_group_IT_number 62
_space_group_name_H-M_alt 'P n m a'
_symmetry_Int_Tables_number 62
_symmetry_space_group_name_Hall '-P 2ac 2n'
_symmetry_space_group_name_H-M 'P n m a'
_atom_sites_solution_hydrogens geom
_atom_sites_solution_primary direct
_atom_sites_solution_secondary difmap
_audit_creation_date 2012-11-23T17:35:43-00:00
_audit_creation_method 'WinGX routine CIF_UPDATE'
_cell_angle_alpha 90
_cell_angle_beta 90
_cell_angle_gamma 90
_cell_formula_units_Z 4
_cell_length_a 22.1117(7)
_cell_length_b 14.4986(5)
_cell_length_c 11.2188(4)
_cell_measurement_reflns_used 9751
_cell_measurement_temperature 100(2)
_cell_measurement_theta_max 44.17
_cell_measurement_theta_min 2.30
_cell_measurement_wavelength 0.71073
_cell_volume 3596.6(2)
_computing_molecular_graphics 'Ortep-3 for Windows (Farrugia, 2008)'
_computing_publication_material 'WinGX publication routines (Farrugia, 2008)'
_computing_structure_refinement 'SHELXL-97 (Sheldrick, 2008)'
_diffrn_ambient_temperature 100(2)
_diffrn_measured_fraction_theta_full 0.999
_diffrn_measured_fraction_theta_max 0.999
_diffrn_measurement_device_type 'Bruker APEX II'
_diffrn_measurement_method 'phi and omega scans'
_diffrn_radiation_monochromator graphite
_diffrn_radiation_probe x-ray
_diffrn_radiation_type MoK\a
_diffrn_radiation_wavelength 0.71073
_diffrn_reflns_av_R_equivalents 0.0264
_diffrn_reflns_av_unetI/netI 0.0059
_diffrn_reflns_limit_h_max 27
_diffrn_reflns_limit_h_min -27
_diffrn_reflns_limit_k_max 18
_diffrn_reflns_limit_k_min -18
_diffrn_reflns_limit_l_max 14
_diffrn_reflns_limit_l_min -14
_diffrn_reflns_number 236091
_diffrn_reflns_theta_full 26.37
_diffrn_reflns_theta_max 26.37
_diffrn_reflns_theta_min 2.3
_diffrn_standards_decay_% 0
_diffrn_standards_interval_count 0
_diffrn_standards_number 0
_exptl_absorpt_coefficient_mu 0.644
_exptl_absorpt_correction_T_max 0.750
_exptl_absorpt_correction_T_min 0.691
_exptl_absorpt_correction_type multi-scan
_exptl_absorpt_process_details
;
'SADABS, Sheldrick, Bruker, 2000'
;
_exptl_crystal_colour colorless
_exptl_crystal_density_diffrn 1.221
_exptl_crystal_density_method 'not measured'
_exptl_crystal_description block
_exptl_crystal_F_000 1416
_exptl_crystal_size_max 0.4
_exptl_crystal_size_mid 0.4
_exptl_crystal_size_min 0.3
_refine_diff_density_max 0.577
_refine_diff_density_min -0.774
_refine_diff_density_rms 0.055
_refine_ls_extinction_method none
_refine_ls_goodness_of_fit_ref 1.171
_refine_ls_hydrogen_treatment riding
_refine_ls_matrix_type full
_refine_ls_number_parameters 241
_refine_ls_number_reflns 3817
_refine_ls_number_restraints 0
_refine_ls_restrained_S_all 1.171
_refine_ls_R_factor_all 0.0304
_refine_ls_R_factor_gt 0.0295
_refine_ls_shift/su_max 0
_refine_ls_shift/su_mean 0
_refine_ls_structure_factor_coef Fsqd
_refine_ls_weighting_details 'calc w=1/[\s^2^(Fo^2^)+(0.0330P)^2^+2.6088P] where P=(Fo^2^+2Fc^2^)/3'
_refine_ls_weighting_scheme calc
_refine_ls_wR_factor_gt 0.0791
_refine_ls_wR_factor_ref 0.08
_reflns_number_gt 3711
_reflns_number_total 3817
_reflns_threshold_expression >2\s(I)
_cod_data_source_file c3dt32919d.txt
_cod_data_source_block 3bb
_cod_depositor_comments
;
The following automatic conversions were performed:

'_space_group_crystal_system' value 'Orthorhombic' changed to
'orthorhombic' according to
/home/saulius/struct/CIF-dictionaries/cif_core.dic dictionary named
'cif_core.dic' version 2.4.2 from 2011-04-26.

Automatic conversion script
Id: cif_fix_values 1891 2012-01-12 08:04:46Z andrius 
;
_cod_database_code 7021213

loop_
_symmetry_equiv_pos_as_xyz
'x, y, z'
'-x+1/2, -y, z+1/2'
'x+1/2, -y+1/2, -z+1/2'
'-x, y+1/2, -z'
'-x, -y, -z'
'x-1/2, y, -z-1/2'
'-x-1/2, y-1/2, z-1/2'
'x, -y-1/2, z'

loop_
_atom_site_label
_atom_site_type_symbol
_atom_site_fract_x
_atom_site_fract_y
_atom_site_fract_z
_atom_site_U_iso_or_equiv
_atom_site_adp_type
_atom_site_occupancy
_atom_site_symmetry_multiplicity
_atom_site_calc_flag
_atom_site_refinement_flags
Cu1 Cu 0.317903(10) 0.25 0.88181(2) 0.01254(8) Uani 1 2 d S
O2 O 0.41278(7) 0.25 1.29723(13) 0.0241(3) Uani 1 2 d S
N4 N 0.18973(7) 0.25 0.80911(15) 0.0155(3) Uani 1 2 d S
O1 O 0.54699(7) 0.25 0.96994(14) 0.0297(4) Uani 1 2 d S
N1 N 0.44400(7) 0.25 0.94607(14) 0.0140(3) Uani 1 2 d S
N3 N 0.25014(7) 0.25 0.65929(15) 0.0164(3) Uani 1 2 d S
N2 N 0.37924(7) 0.25 1.10401(14) 0.0115(3) Uani 1 2 d S
C13 C 0.31809(8) 0.25 1.15000(17) 0.0129(4) Uani 1 2 d S
C3 C 0.48581(9) 0.25 1.14342(18) 0.0190(4) Uani 1 2 d S
C14 C 0.29024(6) 0.16533(10) 1.17174(12) 0.0185(3) Uani 1 1 d .
C4 C 0.42732(9) 0.25 1.19084(17) 0.0160(4) Uani 1 2 d S
C25 C 0.16696(9) 0.25 0.93320(18) 0.0184(4) Uani 1 2 d S
H25 H 0.2028 0.25 0.9876 0.022 Uiso 1 2 calc SR
C7 C 0.45662(6) 0.16521(11) 0.75876(13) 0.0210(3) Uani 1 1 d .
C23 C 0.30644(9) 0.25 0.58820(18) 0.0181(4) Uani 1 2 d S
H23 H 0.3413 0.25 0.6449 0.022 Uiso 1 2 calc SR
C15 C 0.23141(7) 0.16745(13) 1.21703(14) 0.0280(4) Uani 1 1 d .
H15 H 0.2109 0.1112 1.2326 0.034 Uiso 1 1 calc R
C2 C 0.49729(9) 0.25 1.02016(18) 0.0188(4) Uani 1 2 d S
C20 C 0.24926(9) 0.25 0.78006(17) 0.0151(4) Uani 1 2 d S
C17 C 0.32150(8) 0.07450(11) 1.14567(15) 0.0258(3) Uani 1 1 d .
H17 H 0.3658 0.0872 1.1381 0.031 Uiso 1 1 calc R
C1 C 0.38653(8) 0.25 0.98516(16) 0.0115(3) Uani 1 2 d S
C6 C 0.45303(8) 0.25 0.81781(17) 0.0165(4) Uani 1 2 d S
C21 C 0.19194(10) 0.25 0.61405(18) 0.0197(4) Uani 1 2 d S
H21 H 0.1809 0.25 0.5322 0.024 Uiso 1 2 calc SR
C10 C 0.45367(7) 0.07380(11) 0.82402(14) 0.0267(3) Uani 1 1 d .
H10 H 0.442 0.087 0.9084 0.032 Uiso 1 1 calc R
C8 C 0.46344(7) 0.16741(13) 0.63498(14) 0.0272(4) Uani 1 1 d .
H8 H 0.4661 0.111 0.5921 0.033 Uiso 1 1 calc R
C24 C 0.31059(7) 0.16322(12) 0.51311(14) 0.0261(3) Uani 1 1 d .
H24A H 0.3111 0.109 0.5653 0.039 Uiso 1 1 calc R
H24B H 0.3478 0.1647 0.4657 0.039 Uiso 1 1 calc R
H24C H 0.2756 0.1598 0.4598 0.039 Uiso 1 1 calc R
C26 C 0.13073(7) 0.33695(12) 0.95820(14) 0.0261(3) Uani 1 1 d .
H26A H 0.1164 0.336 1.0408 0.039 Uiso 1 1 calc R
H26B H 0.096 0.3398 0.9041 0.039 Uiso 1 1 calc R
H26C H 0.1564 0.3912 0.9458 0.039 Uiso 1 1 calc R
C22 C 0.15386(9) 0.25 0.70785(18) 0.0192(4) Uani 1 2 d S
H22 H 0.1109 0.25 0.7051 0.023 Uiso 1 2 calc SR
C5 C 0.53798(10) 0.25 1.2287(2) 0.0363(6) Uani 1 2 d S
H5A H 0.5228 0.25 1.3105 0.03 Uiso 1 2 d S
H5B H 0.5628 0.3052 1.2153 0.03 Uiso 0.5 1 d P
H5C H 0.5628 0.1948 1.2153 0.03 Uiso 0.5 1 d P
C18 C 0.31339(12) 0.00380(13) 1.24417(18) 0.0462(5) Uani 1 1 d .
H18A H 0.328 0.0295 1.3196 0.069 Uiso 1 1 calc R
H18B H 0.3365 -0.0519 1.2248 0.069 Uiso 1 1 calc R
H18C H 0.2704 -0.0118 1.2517 0.069 Uiso 1 1 calc R
C11 C 0.51556(9) 0.02657(15) 0.8262(2) 0.0442(5) Uani 1 1 d .
H11A H 0.5284 0.0132 0.7444 0.066 Uiso 1 1 calc R
H11B H 0.5127 -0.0311 0.8713 0.066 Uiso 1 1 calc R
H11C H 0.5451 0.0674 0.8642 0.066 Uiso 1 1 calc R
C16 C 0.20285(10) 0.25 1.2394(2) 0.0326(6) Uani 1 2 d S
H16 H 0.1629 0.25 1.2706 0.039 Uiso 1 2 calc SR
C19 C 0.29981(11) 0.03458(13) 1.02682(16) 0.0421(5) Uani 1 1 d .
H19A H 0.3214 -0.023 1.0104 0.063 Uiso 1 1 calc R
H19B H 0.3078 0.0789 0.9628 0.063 Uiso 1 1 calc R
H19C H 0.2563 0.0223 1.0312 0.063 Uiso 1 1 calc R
C12 C 0.40538(9) 0.00996(14) 0.77108(19) 0.0404(4) Uani 1 1 d .
H12A H 0.3665 0.0424 0.7684 0.061 Uiso 1 1 calc R
H12B H 0.4015 -0.0453 0.8208 0.061 Uiso 1 1 calc R
H12C H 0.4172 -0.008 0.6902 0.061 Uiso 1 1 calc R
C9 C 0.46637(10) 0.25 0.57361(19) 0.0293(5) Uani 1 2 d S
H9 H 0.4704 0.25 0.4893 0.035 Uiso 1 2 calc SR

loop_
_atom_site_aniso_label
_atom_site_aniso_U_11
_atom_site_aniso_U_22
_atom_site_aniso_U_33
_atom_site_aniso_U_23
_atom_site_aniso_U_13
_atom_site_aniso_U_12
Cu1 0.00956(13) 0.01777(14) 0.01027(13) 0 -0.00182(8) 0
O2 0.0151(7) 0.0464(10) 0.0108(7) 0 -0.0009(5) 0
N4 0.0119(8) 0.0202(8) 0.0143(8) 0 -0.0031(6) 0
O1 0.0099(7) 0.0597(11) 0.0195(8) 0 0.0031(6) 0
N1 0.0099(7) 0.0219(8) 0.0102(8) 0 0.0002(6) 0
N3 0.0149(8) 0.0210(8) 0.0132(8) 0 -0.0033(6) 0
N2 0.0075(7) 0.0160(8) 0.0109(7) 0 0.0003(6) 0
C13 0.0091(9) 0.0210(10) 0.0085(8) 0 -0.0003(7) 0
C3 0.0099(9) 0.0326(11) 0.0144(9) 0 -0.0024(8) 0
C14 0.0167(7) 0.0248(8) 0.0139(6) 0.0016(6) -0.0023(5) -0.0050(6)
C4 0.0133(9) 0.0214(10) 0.0132(9) 0 -0.0032(7) 0
C25 0.0135(9) 0.0269(11) 0.0150(10) 0 0.0005(8) 0
C7 0.0130(6) 0.0326(8) 0.0175(7) -0.0034(6) 0.0011(5) 0.0027(6)
C23 0.0174(9) 0.0242(10) 0.0128(9) 0 0.0002(8) 0
C15 0.0170(7) 0.0457(10) 0.0213(7) 0.0061(7) -0.0004(6) -0.0133(7)
C2 0.0107(9) 0.0287(11) 0.0169(10) 0 -0.0015(7) 0
C20 0.0146(9) 0.0168(9) 0.0139(9) 0 -0.0013(7) 0
C17 0.0313(8) 0.0179(7) 0.0282(8) 0.0012(7) 0.0001(7) -0.0064(6)
C1 0.0113(8) 0.0107(8) 0.0126(9) 0 -0.0001(7) 0
C6 0.0093(8) 0.0297(11) 0.0106(9) 0 0.0010(7) 0
C21 0.0189(10) 0.0235(11) 0.0166(10) 0 -0.0077(8) 0
C10 0.0294(8) 0.0265(8) 0.0241(8) -0.0059(7) 0.0019(6) 0.0062(7)
C8 0.0188(7) 0.0451(10) 0.0178(7) -0.0095(7) 0.0019(6) 0.0034(7)
C24 0.0272(8) 0.0292(9) 0.0221(8) -0.0067(7) 0.0005(6) 0.0007(6)
C26 0.0226(7) 0.0325(9) 0.0232(7) -0.0011(7) 0.0032(6) 0.0054(6)
C22 0.0157(10) 0.0226(10) 0.0193(10) 0 -0.0073(8) 0
C5 0.0096(10) 0.079(2) 0.0200(11) 0 -0.0035(8) 0
C18 0.0869(17) 0.0250(9) 0.0267(9) 0.0042(8) -0.0015(10) 0.0027(10)
C11 0.0372(10) 0.0439(11) 0.0516(12) 0.0011(10) -0.0013(9) 0.0165(9)
C16 0.0099(10) 0.0677(18) 0.0200(11) 0 0.0028(8) 0
C19 0.0757(14) 0.0260(9) 0.0245(9) -0.0006(7) 0.0022(9) -0.0076(9)
C12 0.0424(11) 0.0338(10) 0.0451(11) -0.0079(9) -0.0001(9) -0.0038(8)
C9 0.0164(10) 0.0594(16) 0.0121(10) 0 0.0029(8) 0

loop_
_atom_type_symbol
_atom_type_description
_atom_type_scat_dispersion_real
_atom_type_scat_dispersion_imag
_atom_type_scat_source
C C 0.0033 0.0016 'International Tables Vol C Tables 4.2.6.8 and 6.1.1.4'
H H 0 0 'International Tables Vol C Tables 4.2.6.8 and 6.1.1.4'
N N 0.0061 0.0033 'International Tables Vol C Tables 4.2.6.8 and 6.1.1.4'
O O 0.0106 0.006 'International Tables Vol C Tables 4.2.6.8 and 6.1.1.4'
Cu Cu 0.3201 1.2651 'International Tables Vol C Tables 4.2.6.8 and 6.1.1.4'

loop_
_geom_angle_atom_site_label_1
_geom_angle_atom_site_label_2
_geom_angle_atom_site_label_3
_geom_angle
_geom_angle_site_symmetry_1
_geom_angle_site_symmetry_3
C20 Cu1 C1 179.56(8) . .
C20 N4 C22 111.02(17) . .
C20 N4 C25 123.79(16) . .
C22 N4 C25 125.19(17) . .
C1 N1 C2 125.76(16) . .
C1 N1 C6 116.94(15) . .
C2 N1 C6 117.29(15) . .
C20 N3 C21 110.70(17) . .
C20 N3 C23 123.46(16) . .
C21 N3 C23 125.83(17) . .
C1 N2 C4 125.60(16) . .
C1 N2 C13 117.78(15) . .
C4 N2 C13 116.62(15) . .
C14 C13 C14 123.30(18) 8_565 .
C14 C13 N2 118.35(9) 8_565 .
C14 C13 N2 118.35(9) . .
C4 C3 C2 122.77(18) . .
C4 C3 C5 117.97(18) . .
C2 C3 C5 119.26(18) . .
C13 C14 C15 117.08(15) . .
C13 C14 C17 121.97(13) . .
C15 C14 C17 120.94(14) . .
O2 C4 C3 127.44(18) . .
O2 C4 N2 117.42(17) . .
C3 C4 N2 115.14(17) . .
N4 C25 C26 110.66(11) . 8_565
N4 C25 C26 110.66(11) . .
C26 C25 C26 112.09(18) 8_565 .
N4 C25 H25 107.7 . .
C26 C25 H25 107.7 8_565 .
C26 C25 H25 107.7 . .
C8 C7 C6 117.18(15) . .
C8 C7 C10 120.31(15) . .
C6 C7 C10 122.51(13) . .
N3 C23 C24 110.51(11) . .
N3 C23 C24 110.51(11) . 8_565
C24 C23 C24 112.08(18) . 8_565
N3 C23 H23 107.9 . .
C24 C23 H23 107.9 . .
C24 C23 H23 107.9 8_565 .
C16 C15 C14 120.85(16) . .
C16 C15 H15 119.6 . .
C14 C15 H15 119.6 . .
O1 C2 C3 127.55(19) . .
O1 C2 N1 117.66(18) . .
C3 C2 N1 114.79(17) . .
N3 C20 N4 104.73(16) . .
N3 C20 Cu1 126.12(15) . .
N4 C20 Cu1 129.15(15) . .
C14 C17 C18 113.10(15) . .
C14 C17 C19 110.71(14) . .
C18 C17 C19 109.99(15) . .
C14 C17 H17 107.6 . .
C18 C17 H17 107.6 . .
C19 C17 H17 107.6 . .
N2 C1 N1 115.94(16) . .
N2 C1 Cu1 120.49(14) . .
N1 C1 Cu1 123.58(14) . .
C7 C6 C7 123.03(19) . 8_565
C7 C6 N1 118.48(9) . .
C7 C6 N1 118.48(9) 8_565 .
C22 C21 N3 107.14(17) . .
C22 C21 H21 126.4 . .
N3 C21 H21 126.4 . .
C7 C10 C11 111.13(15) . .
C7 C10 C12 111.77(14) . .
C11 C10 C12 111.03(16) . .
C7 C10 H10 107.6 . .
C11 C10 H10 107.6 . .
C12 C10 H10 107.6 . .
C9 C8 C7 121.31(16) . .
C9 C8 H8 119.3 . .
C7 C8 H8 119.3 . .
C23 C24 H24A 109.5 . .
C23 C24 H24B 109.5 . .
H24A C24 H24B 109.5 . .
C23 C24 H24C 109.5 . .
H24A C24 H24C 109.5 . .
H24B C24 H24C 109.5 . .
C25 C26 H26A 109.5 . .
C25 C26 H26B 109.5 . .
H26A C26 H26B 109.5 . .
C25 C26 H26C 109.5 . .
H26A C26 H26C 109.5 . .
H26B C26 H26C 109.5 . .
C21 C22 N4 106.41(18) . .
C21 C22 H22 126.8 . .
N4 C22 H22 126.8 . .
C3 C5 H5A 109.5 . .
C3 C5 H5B 109.5 . .
H5A C5 H5B 109.5 . .
C3 C5 H5C 109.5 . .
H5A C5 H5C 109.5 . .
H5B C5 H5C 109.5 . .
C17 C18 H18A 109.5 . .
C17 C18 H18B 109.5 . .
H18A C18 H18B 109.5 . .
C17 C18 H18C 109.5 . .
H18A C18 H18C 109.5 . .
H18B C18 H18C 109.5 . .
C10 C11 H11A 109.5 . .
C10 C11 H11B 109.5 . .
H11A C11 H11B 109.5 . .
C10 C11 H11C 109.5 . .
H11A C11 H11C 109.5 . .
H11B C11 H11C 109.5 . .
C15 C16 C15 120.8(2) . 8_565
C15 C16 H16 119.6 . .
C15 C16 H16 119.6 8_565 .
C17 C19 H19A 109.5 . .
C17 C19 H19B 109.5 . .
H19A C19 H19B 109.5 . .
C17 C19 H19C 109.5 . .
H19A C19 H19C 109.5 . .
H19B C19 H19C 109.5 . .
C10 C12 H12A 109.5 . .
C10 C12 H12B 109.5 . .
H12A C12 H12B 109.5 . .
C10 C12 H12C 109.5 . .
H12A C12 H12C 109.5 . .
H12B C12 H12C 109.5 . .
C8 C9 C8 120.0(2) . 8_565
C8 C9 H9 120 . .
C8 C9 H9 120 8_565 .

loop_
_geom_bond_atom_site_label_1
_geom_bond_atom_site_label_2
_geom_bond_distance
_geom_bond_site_symmetry_2
Cu1 C20 1.8991(19) .
Cu1 C1 1.9098(19) .
O2 C4 1.236(2) .
N4 C20 1.356(3) .
N4 C22 1.386(3) .
N4 C25 1.480(3) .
O1 C2 1.235(3) .
N1 C1 1.344(2) .
N1 C2 1.442(2) .
N1 C6 1.453(2) .
N3 C20 1.355(3) .
N3 C21 1.383(3) .
N3 C23 1.479(3) .
N2 C1 1.343(2) .
N2 C4 1.442(2) .
N2 C13 1.447(2) .
C13 C14 1.3949(17) 8_565
C13 C14 1.3949(17) .
C3 C4 1.398(3) .
C3 C2 1.406(3) .
C3 C5 1.499(3) .
C14 C15 1.397(2) .
C14 C17 1.516(2) .
C25 C26 1.5197(19) 8_565
C25 C26 1.5197(19) .
C25 H25 1 .
C7 C8 1.397(2) .
C7 C6 1.3987(18) .
C7 C10 1.515(2) .
C23 C24 1.5170(19) .
C23 C24 1.5170(19) 8_565
C23 H23 1 .
C15 C16 1.376(2) .
C15 H15 0.95 .
C17 C18 1.518(2) .
C17 C19 1.531(2) .
C17 H17 1 .
C6 C7 1.3987(18) 8_565
C21 C22 1.348(3) .
C21 H21 0.95 .
C10 C11 1.530(2) .
C10 C12 1.533(2) .
C10 H10 1 .
C8 C9 1.383(2) .
C8 H8 0.95 .
C24 H24A 0.98 .
C24 H24B 0.98 .
C24 H24C 0.98 .
C26 H26A 0.98 .
C26 H26B 0.98 .
C26 H26C 0.98 .
C22 H22 0.95 .
C5 H5A 0.98 .
C5 H5B 0.98 .
C5 H5C 0.98 .
C18 H18A 0.98 .
C18 H18B 0.98 .
C18 H18C 0.98 .
C11 H11A 0.98 .
C11 H11B 0.98 .
C11 H11C 0.98 .
C16 C15 1.376(2) 8_565
C16 H16 0.95 .
C19 H19A 0.98 .
C19 H19B 0.98 .
C19 H19C 0.98 .
C12 H12A 0.98 .
C12 H12B 0.98 .
C12 H12C 0.98 .
C9 C8 1.383(2) 8_565
C9 H9 0.95 .
